data_4105114
loop_
_publ_author_name
'Tomomi Terabayashi'
'Takashi Kajiwara'
'Makoto Yamashita'
'Kyoko Nozaki'

_publ_section_title
;
 Group-4 Transition-Metal Boryl Complexes: Syntheses, Structures,
 Boron-Metal Bonding Properties, and Application as a Polymerization
 Catalyst
;
_journal_name_full 'Journal of the American Chemical Society'
_journal_page_first 14162
_journal_page_last 14163
_journal_paper_doi 10.1021/ja905950g
_journal_volume 131
_journal_year 2009
_chemical_formula_sum 'C50 H65 B Hf N2'
_chemical_formula_weight 883.34
_chemical_name_systematic
; 
 ? 
;
_space_group_IT_number 14
_symmetry_cell_setting monoclinic
_symmetry_space_group_name_Hall '-P 2yn'
_symmetry_space_group_name_H-M 'P 1 21/n 1'
_atom_sites_solution_hydrogens geom
_atom_sites_solution_primary direct
_atom_sites_solution_secondary difmap
_audit_creation_method SHELXL-97
_cell_angle_alpha 90
_cell_angle_beta 104.7340(5)
_cell_angle_gamma 90
_cell_formula_units_Z 4
_cell_length_a 18.700(3)
_cell_length_b 12.582(2)
_cell_length_c 19.211(4)
_cell_measurement_reflns_used 13655
_cell_measurement_temperature 121.1500
_cell_measurement_theta_max 27.4835
_cell_measurement_theta_min 3.1533
_cell_volume 4371.4(13)
_computing_cell_refinement 'RIGAKU CrystalClear'
_computing_data_collection 'RIGAKU CrystalClear'
_computing_data_reduction 'RIGAKU CrystalClear'
_computing_molecular_graphics ORTEP-III
_computing_structure_refinement 'SHELXL-97 (Sheldrick, 1997)'
_computing_structure_solution SIR-97
_diffrn_ambient_temperature 121(2)
_diffrn_detector_area_resol_mean 7.31
_diffrn_measured_fraction_theta_full 0.964
_diffrn_measured_fraction_theta_max 0.964
_diffrn_measurement_device_type 'RIGAKU/MSC Meacury CCD'
_diffrn_measurement_method 'omega scans'
_diffrn_radiation_monochromator graphite
_diffrn_radiation_source 'fine-focus sealed tube'
_diffrn_radiation_type MoK\a
_diffrn_radiation_wavelength 0.71070
_diffrn_reflns_av_R_equivalents 0.0287
_diffrn_reflns_av_sigmaI/netI 0.0266
_diffrn_reflns_limit_h_max 21
_diffrn_reflns_limit_h_min -21
_diffrn_reflns_limit_k_max 12
_diffrn_reflns_limit_k_min -14
_diffrn_reflns_limit_l_max 22
_diffrn_reflns_limit_l_min -22
_diffrn_reflns_number 27275
_diffrn_reflns_theta_full 25.00
_diffrn_reflns_theta_max 25.00
_diffrn_reflns_theta_min 3.16
_exptl_absorpt_coefficient_mu 2.421
_exptl_absorpt_correction_T_max 0.4443
_exptl_absorpt_correction_T_min 0.3773
_exptl_absorpt_correction_type numerical
_exptl_absorpt_process_details 'Jacobson, R. (1998) Private communication'
_exptl_crystal_colour 'pale orange'
_exptl_crystal_density_diffrn 1.342
_exptl_crystal_description Block
_exptl_crystal_F_000 1824
_exptl_crystal_size_max 0.50
_exptl_crystal_size_mid 0.45
_exptl_crystal_size_min 0.40
_refine_diff_density_max 2.534
_refine_diff_density_min -0.792
_refine_diff_density_rms 0.086
_refine_ls_extinction_method none
_refine_ls_goodness_of_fit_ref 1.066
_refine_ls_hydrogen_treatment constr
_refine_ls_matrix_type full
_refine_ls_number_parameters 500
_refine_ls_number_reflns 7419
_refine_ls_number_restraints 0
_refine_ls_restrained_S_all 1.066
_refine_ls_R_factor_all 0.0343
_refine_ls_R_factor_gt 0.0299
_refine_ls_shift/su_max 0.003
_refine_ls_shift/su_mean 0.000
_refine_ls_structure_factor_coef Fsqd
_refine_ls_weighting_details 'calc w=1/[\s^2^(Fo^2^)+(0.0339P)^2^+7.8122P] where P=(Fo^2^+2Fc^2^)/3'
_refine_ls_weighting_scheme calc
_refine_ls_wR_factor_gt 0.0706
_refine_ls_wR_factor_ref 0.0748
_reflns_number_gt 6654
_reflns_number_total 7419
_reflns_threshold_expression >2sigma(I)
_cod_data_source_file ja905950g_si_002_2.cif
_cod_data_source_block 3
_cod_depositor_comments
;
The following automatic conversions were performed:

'_exptl_absorpt_correction_type' value 'Numerical' changed to
'numerical' according to the built-in table from CIF Core dictionary
named 'cif_core.dic' version 2.4.1 from 2010-06-29.

Automatic conversion script
Id: cif_fix_values 1715 2011-07-08 13:25:40Z adriana 
;
_cod_database_code 4105114

loop_
_symmetry_equiv_pos_as_xyz
'x, y, z'
'-x+1/2, y+1/2, -z+1/2'
'-x, -y, -z'
'x-1/2, -y-1/2, z-1/2'

loop_
_atom_site_label
_atom_site_type_symbol
_atom_site_fract_x
_atom_site_fract_y
_atom_site_fract_z
_atom_site_U_iso_or_equiv
_atom_site_adp_type
_atom_site_occupancy
_atom_site_symmetry_multiplicity
_atom_site_calc_flag
_atom_site_refinement_flags
Hf1 Hf 0.663106(7) 0.184830(11) 0.418151(7) 0.02330(6) Uani 1 1 d .
B1 B 0.7910(2) 0.2001(3) 0.49790(19) 0.0192(7) Uani 1 1 d .
N1 N 0.84435(15) 0.2878(2) 0.50144(14) 0.0195(5) Uani 1 1 d .
C1 C 0.90986(18) 0.2655(2) 0.55278(17) 0.0221(7) Uani 1 1 d .
H1 H 0.9522 0.3101 0.5643 0.027 Uiso 1 1 calc R
C2 C 0.90385(19) 0.1716(2) 0.58340(17) 0.0221(7) Uani 1 1 d .
H2 H 0.9412 0.1390 0.6200 0.027 Uiso 1 1 calc R
N2 N 0.83379(14) 0.1291(2) 0.55295(14) 0.0190(5) Uani 1 1 d .
C3 C 0.83238(18) 0.3933(2) 0.47128(18) 0.0230(7) Uani 1 1 d .
C4 C 0.8600(2) 0.4203(3) 0.41232(18) 0.0274(7) Uani 1 1 d .
C5 C 0.8413(2) 0.5208(3) 0.3810(2) 0.0390(9) Uani 1 1 d .
H3 H 0.8570 0.5402 0.3395 0.047 Uiso 1 1 calc R
C6 C 0.8004(2) 0.5914(3) 0.4098(2) 0.0436(10) Uani 1 1 d .
H4 H 0.7863 0.6578 0.3868 0.052 Uiso 1 1 calc R
C7 C 0.7797(2) 0.5665(3) 0.4716(2) 0.0390(9) Uani 1 1 d .
H5 H 0.7544 0.6180 0.4925 0.047 Uiso 1 1 calc R
C8 C 0.7952(2) 0.4670(3) 0.5043(2) 0.0303(8) Uani 1 1 d .
C9 C 0.9148(2) 0.3511(3) 0.38726(19) 0.0330(8) Uani 1 1 d .
H6 H 0.9119 0.2779 0.4068 0.040 Uiso 1 1 calc R
C10 C 0.9928(2) 0.3935(3) 0.4198(2) 0.0414(9) Uani 1 1 d .
H7 H 0.9963 0.4668 0.4038 0.062 Uiso 1 1 calc R
H8 H 1.0288 0.3491 0.4039 0.062 Uiso 1 1 calc R
H9 H 1.0034 0.3916 0.4724 0.062 Uiso 1 1 calc R
C11 C 0.9022(3) 0.3418(4) 0.3058(2) 0.0550(12) Uani 1 1 d .
H10 H 0.8534 0.3108 0.2850 0.082 Uiso 1 1 calc R
H11 H 0.9405 0.2962 0.2949 0.082 Uiso 1 1 calc R
H12 H 0.9048 0.4126 0.2852 0.082 Uiso 1 1 calc R
C12 C 0.7771(2) 0.4436(3) 0.5754(2) 0.0380(9) Uani 1 1 d .
H13 H 0.7692 0.3653 0.5778 0.046 Uiso 1 1 calc R
C13 C 0.7081(3) 0.4984(4) 0.5860(3) 0.0595(14) Uani 1 1 d .
H14 H 0.7176 0.5748 0.5931 0.089 Uiso 1 1 calc R
H15 H 0.6953 0.4686 0.6284 0.089 Uiso 1 1 calc R
H16 H 0.6670 0.4871 0.5434 0.089 Uiso 1 1 calc R
C14 C 0.8433(2) 0.4731(3) 0.6379(2) 0.0436(10) Uani 1 1 d .
H17 H 0.8871 0.4338 0.6332 0.065 Uiso 1 1 calc R
H18 H 0.8323 0.4547 0.6837 0.065 Uiso 1 1 calc R
H19 H 0.8527 0.5496 0.6367 0.065 Uiso 1 1 calc R
C15 C 0.81466(18) 0.0311(2) 0.58288(16) 0.0211(7) Uani 1 1 d .
C16 C 0.76983(19) 0.0358(3) 0.63204(17) 0.0253(7) Uani 1 1 d .
C17 C 0.7532(2) -0.0596(3) 0.66134(19) 0.0317(8) Uani 1 1 d .
H20 H 0.7223 -0.0588 0.6937 0.038 Uiso 1 1 calc R
C18 C 0.7809(2) -0.1556(3) 0.6443(2) 0.0333(8) Uani 1 1 d .
H21 H 0.7687 -0.2197 0.6648 0.040 Uiso 1 1 calc R
C19 C 0.8259(2) -0.1585(3) 0.59755(19) 0.0278(7) Uani 1 1 d .
H22 H 0.8446 -0.2247 0.5861 0.033 Uiso 1 1 calc R
C20 C 0.84439(18) -0.0649(3) 0.56675(17) 0.0229(7) Uani 1 1 d .
C21 C 0.7426(2) 0.1415(3) 0.65511(19) 0.0311(8) Uani 1 1 d .
H23 H 0.7282 0.1876 0.6114 0.037 Uiso 1 1 calc R
C22 C 0.8038(2) 0.1995(3) 0.7103(2) 0.0410(10) Uani 1 1 d .
H24 H 0.8166 0.1588 0.7553 0.062 Uiso 1 1 calc R
H25 H 0.7865 0.2703 0.7195 0.062 Uiso 1 1 calc R
H26 H 0.8476 0.2063 0.6914 0.062 Uiso 1 1 calc R
C23 C 0.6748(2) 0.1310(3) 0.6855(2) 0.0413(10) Uani 1 1 d .
H27 H 0.6359 0.0919 0.6513 0.062 Uiso 1 1 calc R
H28 H 0.6567 0.2019 0.6934 0.062 Uiso 1 1 calc R
H29 H 0.6885 0.0924 0.7313 0.062 Uiso 1 1 calc R
C24 C 0.9002(2) -0.0702(3) 0.52119(18) 0.0267(7) Uani 1 1 d .
H30 H 0.8986 -0.0010 0.4952 0.032 Uiso 1 1 calc R
C25 C 0.9784(2) -0.0844(3) 0.5699(2) 0.0318(8) Uani 1 1 d .
H31 H 0.9918 -0.0217 0.6007 0.048 Uiso 1 1 calc R
H32 H 1.0135 -0.0929 0.5401 0.048 Uiso 1 1 calc R
H33 H 0.9798 -0.1476 0.5999 0.048 Uiso 1 1 calc R
C26 C 0.8851(2) -0.1595(3) 0.4651(2) 0.0349(9) Uani 1 1 d .
H34 H 0.8927 -0.2285 0.4896 0.052 Uiso 1 1 calc R
H35 H 0.9190 -0.1527 0.4339 0.052 Uiso 1 1 calc R
H36 H 0.8340 -0.1545 0.4359 0.052 Uiso 1 1 calc R
C27 C 0.5974(2) 0.1566(4) 0.2876(2) 0.0422(10) Uani 1 1 d .
C28 C 0.5929(2) 0.0598(3) 0.3227(2) 0.0390(10) Uani 1 1 d .
C29 C 0.6660(2) 0.0191(3) 0.3492(2) 0.0326(8) Uani 1 1 d .
C30 C 0.7159(2) 0.0918(3) 0.32969(19) 0.0305(8) Uani 1 1 d .
C31 C 0.6726(2) 0.1774(3) 0.29155(19) 0.0368(9) Uani 1 1 d .
C32 C 0.5316(3) 0.2195(4) 0.2455(3) 0.0621(15) Uani 1 1 d .
H37 H 0.5195 0.1976 0.1949 0.093 Uiso 1 1 calc R
H38 H 0.5436 0.2955 0.2490 0.093 Uiso 1 1 calc R
H39 H 0.4891 0.2062 0.2653 0.093 Uiso 1 1 calc R
C33 C 0.5221(2) 0.0031(4) 0.3247(3) 0.0597(14) Uani 1 1 d .
H40 H 0.4861 0.0549 0.3331 0.090 Uiso 1 1 calc R
H41 H 0.5325 -0.0496 0.3635 0.090 Uiso 1 1 calc R
H42 H 0.5019 -0.0328 0.2786 0.090 Uiso 1 1 calc R
C34 C 0.6867(2) -0.0829(3) 0.3889(2) 0.0400(9) Uani 1 1 d .
H43 H 0.7100 -0.1302 0.3606 0.060 Uiso 1 1 calc R
H44 H 0.6423 -0.1169 0.3967 0.060 Uiso 1 1 calc R
H45 H 0.7215 -0.0685 0.4355 0.060 Uiso 1 1 calc R
C35 C 0.7970(2) 0.0744(3) 0.3381(2) 0.0361(9) Uani 1 1 d .
H46 H 0.8169 0.0295 0.3802 0.054 Uiso 1 1 calc R
H47 H 0.8226 0.1431 0.3445 0.054 Uiso 1 1 calc R
H48 H 0.8045 0.0393 0.2949 0.054 Uiso 1 1 calc R
C36 C 0.7027(3) 0.2707(4) 0.2596(2) 0.0533(12) Uani 1 1 d .
H49 H 0.6616 0.3133 0.2313 0.080 Uiso 1 1 calc R
H50 H 0.7331 0.2453 0.2283 0.080 Uiso 1 1 calc R
H51 H 0.7330 0.3143 0.2982 0.080 Uiso 1 1 calc R
C37 C 0.6299(2) 0.3521(3) 0.40956(19) 0.0312(8) Uani 1 1 d .
H52 H 0.6204 0.3662 0.4571 0.037 Uiso 1 1 calc R
H53 H 0.6769 0.3891 0.4110 0.037 Uiso 1 1 calc R
C38 C 0.5753(2) 0.4200(3) 0.36171(19) 0.0304(8) Uani 1 1 d .
C39 C 0.5963(2) 0.4907(3) 0.3149(2) 0.0390(9) Uani 1 1 d .
H54 H 0.6473 0.4987 0.3168 0.047 Uiso 1 1 calc R
C40 C 0.5448(3) 0.5495(4) 0.2658(2) 0.0528(12) Uani 1 1 d .
H55 H 0.5606 0.5965 0.2340 0.063 Uiso 1 1 calc R
C41 C 0.4706(3) 0.5408(4) 0.2626(2) 0.0581(13) Uani 1 1 d .
H56 H 0.4350 0.5805 0.2284 0.070 Uiso 1 1 calc R
C42 C 0.4491(2) 0.4735(4) 0.3101(3) 0.0538(12) Uani 1 1 d .
H57 H 0.3981 0.4680 0.3090 0.065 Uiso 1 1 calc R
C43 C 0.5004(2) 0.4133(3) 0.3595(2) 0.0400(9) Uani 1 1 d .
H58 H 0.4843 0.3676 0.3918 0.048 Uiso 1 1 calc R
C44 C 0.5963(2) 0.1108(3) 0.48758(19) 0.0299(8) Uani 1 1 d .
H59 H 0.5762 0.0426 0.4651 0.036 Uiso 1 1 calc R
H60 H 0.6304 0.0937 0.5348 0.036 Uiso 1 1 calc R
C45 C 0.5348(2) 0.1725(3) 0.5009(2) 0.0329(8) Uani 1 1 d .
C46 C 0.5464(2) 0.2590(3) 0.5477(2) 0.0412(9) Uani 1 1 d .
H61 H 0.5956 0.2782 0.5718 0.049 Uiso 1 1 calc R
C47 C 0.4885(3) 0.3177(3) 0.5600(3) 0.0524(12) Uani 1 1 d .
H62 H 0.4984 0.3762 0.5923 0.063 Uiso 1 1 calc R
C48 C 0.4171(3) 0.2924(5) 0.5261(3) 0.0657(15) Uani 1 1 d .
H63 H 0.3773 0.3328 0.5348 0.079 Uiso 1 1 calc R
C49 C 0.4036(3) 0.2073(5) 0.4791(3) 0.0636(14) Uani 1 1 d .
H64 H 0.3541 0.1891 0.4552 0.076 Uiso 1 1 calc R
C50 C 0.4613(2) 0.1488(4) 0.4668(2) 0.0454(10) Uani 1 1 d .
H65 H 0.4508 0.0906 0.4342 0.054 Uiso 1 1 calc R

loop_
_atom_site_aniso_label
_atom_site_aniso_U_11
_atom_site_aniso_U_22
_atom_site_aniso_U_33
_atom_site_aniso_U_23
_atom_site_aniso_U_13
_atom_site_aniso_U_12
Hf1 0.02249(10) 0.02463(9) 0.01958(9) -0.00404(5) -0.00053(6) 0.00084(5)
B1 0.0205(19) 0.0206(17) 0.0169(17) -0.0034(13) 0.0057(14) -0.0016(14)
N1 0.0232(15) 0.0165(12) 0.0182(13) 0.0017(10) 0.0046(11) 0.0005(11)
C1 0.0170(16) 0.0204(16) 0.0275(17) -0.0001(13) 0.0028(13) -0.0008(13)
C2 0.0202(17) 0.0217(16) 0.0220(16) 0.0002(12) 0.0008(13) 0.0012(13)
N2 0.0219(14) 0.0163(13) 0.0181(13) 0.0005(10) 0.0040(11) 0.0000(10)
C3 0.0211(17) 0.0160(15) 0.0278(17) 0.0004(12) -0.0015(13) -0.0018(13)
C4 0.034(2) 0.0206(16) 0.0239(17) 0.0042(13) 0.0009(14) -0.0027(14)
C5 0.051(2) 0.0241(18) 0.036(2) 0.0101(15) -0.0004(18) -0.0066(17)
C6 0.044(2) 0.0179(17) 0.058(3) 0.0092(17) -0.007(2) 0.0011(16)
C7 0.031(2) 0.0187(17) 0.062(3) -0.0038(17) 0.0028(19) 0.0039(15)
C8 0.0261(19) 0.0230(17) 0.040(2) -0.0047(15) 0.0057(16) -0.0009(14)
C9 0.046(2) 0.0260(18) 0.0293(19) 0.0038(14) 0.0147(17) -0.0040(16)
C10 0.042(2) 0.033(2) 0.052(3) 0.0028(18) 0.016(2) 0.0021(17)
C11 0.068(3) 0.071(3) 0.032(2) 0.002(2) 0.023(2) -0.009(3)
C12 0.039(2) 0.0253(18) 0.057(2) -0.0129(17) 0.0245(19) -0.0037(16)
C13 0.046(3) 0.061(3) 0.077(3) -0.035(3) 0.025(3) -0.004(2)
C14 0.052(3) 0.043(2) 0.039(2) -0.0057(18) 0.017(2) 0.004(2)
C15 0.0226(17) 0.0217(16) 0.0159(15) 0.0026(12) -0.0006(12) -0.0038(13)
C16 0.0261(18) 0.0297(18) 0.0188(15) 0.0033(13) 0.0033(13) -0.0026(14)
C17 0.036(2) 0.0347(19) 0.0261(17) 0.0046(15) 0.0108(15) -0.0051(16)
C18 0.038(2) 0.0280(18) 0.033(2) 0.0082(15) 0.0065(17) -0.0090(16)
C19 0.030(2) 0.0208(16) 0.0294(18) 0.0012(14) 0.0020(15) -0.0035(14)
C20 0.0248(17) 0.0185(15) 0.0220(15) 0.0004(12) -0.0001(13) -0.0038(13)
C21 0.037(2) 0.0338(19) 0.0247(17) 0.0000(14) 0.0128(16) 0.0010(16)
C22 0.047(3) 0.043(2) 0.035(2) -0.0108(17) 0.0138(19) -0.0001(19)
C23 0.046(3) 0.049(2) 0.035(2) 0.0015(18) 0.0227(19) 0.0034(19)
C24 0.034(2) 0.0171(15) 0.0294(18) 0.0003(13) 0.0080(15) 0.0020(14)
C25 0.030(2) 0.0276(18) 0.039(2) 0.0004(15) 0.0124(16) -0.0002(15)
C26 0.041(2) 0.0299(19) 0.033(2) -0.0033(15) 0.0076(17) 0.0061(16)
C27 0.034(2) 0.056(3) 0.0269(19) -0.0186(18) -0.0101(17) 0.0124(19)
C28 0.026(2) 0.046(2) 0.040(2) -0.0264(18) -0.0012(16) 0.0002(17)
C29 0.029(2) 0.0335(19) 0.0326(19) -0.0146(15) 0.0028(16) 0.0002(15)
C30 0.031(2) 0.0351(19) 0.0242(17) -0.0086(14) 0.0044(15) 0.0003(16)
C31 0.047(3) 0.042(2) 0.0169(17) -0.0057(14) 0.0009(16) 0.0051(18)
C32 0.057(3) 0.062(3) 0.046(3) -0.022(2) -0.024(2) 0.029(2)
C33 0.033(2) 0.077(3) 0.068(3) -0.048(3) 0.010(2) -0.013(2)
C34 0.043(2) 0.035(2) 0.046(2) -0.0104(17) 0.0181(19) -0.0012(18)
C35 0.032(2) 0.044(2) 0.034(2) -0.0091(17) 0.0105(16) 0.0000(17)
C36 0.076(3) 0.057(3) 0.029(2) 0.0090(19) 0.017(2) 0.012(2)
C37 0.034(2) 0.0259(17) 0.0306(19) -0.0033(14) 0.0018(16) -0.0016(15)
C38 0.0272(19) 0.0306(19) 0.0314(19) -0.0030(15) 0.0038(15) 0.0023(15)
C39 0.033(2) 0.041(2) 0.042(2) 0.0067(17) 0.0064(18) 0.0035(17)
C40 0.058(3) 0.056(3) 0.043(2) 0.017(2) 0.010(2) 0.016(2)
C41 0.052(3) 0.076(3) 0.040(2) 0.009(2) 0.000(2) 0.028(3)
C42 0.027(2) 0.075(3) 0.055(3) -0.014(2) 0.004(2) 0.009(2)
C43 0.034(2) 0.042(2) 0.043(2) -0.0026(18) 0.0087(18) -0.0017(18)
C44 0.0280(19) 0.0291(18) 0.0301(18) -0.0023(14) 0.0031(15) -0.0053(15)
C45 0.034(2) 0.0332(19) 0.0303(19) 0.0024(15) 0.0063(16) -0.0051(16)
C46 0.038(2) 0.039(2) 0.045(2) -0.0030(18) 0.0089(19) -0.0014(18)
C47 0.062(3) 0.045(3) 0.054(3) -0.003(2) 0.022(2) 0.014(2)
C48 0.044(3) 0.093(4) 0.064(3) 0.013(3) 0.021(3) 0.028(3)
C49 0.026(2) 0.107(4) 0.057(3) 0.006(3) 0.009(2) 0.001(3)
C50 0.035(2) 0.060(3) 0.041(2) -0.001(2) 0.0097(19) -0.014(2)

loop_
_atom_type_symbol
_atom_type_description
_atom_type_scat_dispersion_real
_atom_type_scat_dispersion_imag
_atom_type_scat_source
C C 0.0033 0.0016 'International Tables Vol C Tables 4.2.6.8 and 6.1.1.4'
H H 0.0000 0.0000 'International Tables Vol C Tables 4.2.6.8 and 6.1.1.4'
B B 0.0013 0.0007 'International Tables Vol C Tables 4.2.6.8 and 6.1.1.4'
N N 0.0061 0.0033 'International Tables Vol C Tables 4.2.6.8 and 6.1.1.4'
Hf Hf -0.5830 6.1852 'International Tables Vol C Tables 4.2.6.8 and 6.1.1.4'

loop_
_geom_angle_atom_site_label_1
_geom_angle_atom_site_label_2
_geom_angle_atom_site_label_3
_geom_angle
C37 Hf1 C44 104.66(14)
C37 Hf1 C30 124.06(13)
C44 Hf1 C30 126.30(13)
C37 Hf1 C29 144.41(13)
C44 Hf1 C29 93.40(13)
C30 Hf1 C29 33.45(12)
C37 Hf1 C31 92.99(13)
C44 Hf1 C31 138.91(13)
C30 Hf1 C31 33.61(12)
C29 Hf1 C31 55.15(13)
C37 Hf1 B1 100.46(12)
C44 Hf1 B1 104.93(12)
C30 Hf1 B1 88.33(12)
C29 Hf1 B1 104.17(12)
C31 Hf1 B1 107.93(13)
C37 Hf1 C28 117.44(13)
C44 Hf1 C28 84.71(14)
C30 Hf1 C28 55.05(12)
C29 Hf1 C28 33.16(12)
C31 Hf1 C28 54.35(14)
B1 Hf1 C28 137.33(12)
C37 Hf1 C27 90.20(13)
C44 Hf1 C27 109.16(14)
C30 Hf1 C27 55.02(13)
C29 Hf1 C27 54.63(13)
C31 Hf1 C27 32.76(14)
B1 Hf1 C27 140.27(13)
C28 Hf1 C27 32.38(14)
N2 B1 N1 100.6(3)
N2 B1 Hf1 131.4(2)
N1 B1 Hf1 128.0(2)
C1 N1 C3 119.2(3)
C1 N1 B1 110.2(3)
C3 N1 B1 129.4(3)
C2 C1 N1 109.4(3)
C2 C1 H1 125.3
N1 C1 H1 125.3
C1 C2 N2 109.2(3)
C1 C2 H2 125.4
N2 C2 H2 125.4
C2 N2 C15 117.4(3)
C2 N2 B1 110.6(3)
C15 N2 B1 131.8(3)
C4 C3 C8 122.1(3)
C4 C3 N1 119.8(3)
C8 C3 N1 118.1(3)
C3 C4 C5 117.5(3)
C3 C4 C9 122.4(3)
C5 C4 C9 119.8(3)
C6 C5 C4 120.8(4)
C6 C5 H3 119.6
C4 C5 H3 119.6
C7 C6 C5 120.4(3)
C7 C6 H4 119.8
C5 C6 H4 119.8
C6 C7 C8 121.4(4)
C6 C7 H5 119.3
C8 C7 H5 119.3
C7 C8 C3 117.3(4)
C7 C8 C12 120.7(3)
C3 C8 C12 121.9(3)
C4 C9 C11 115.4(4)
C4 C9 C10 108.8(3)
C11 C9 C10 109.1(3)
C4 C9 H6 107.8
C11 C9 H6 107.8
C10 C9 H6 107.8
C9 C10 H7 109.5
C9 C10 H8 109.5
H7 C10 H8 109.5
C9 C10 H9 109.5
H7 C10 H9 109.5
H8 C10 H9 109.5
C9 C11 H10 109.5
C9 C11 H11 109.5
H10 C11 H11 109.5
C9 C11 H12 109.5
H10 C11 H12 109.5
H11 C11 H12 109.5
C8 C12 C13 115.1(4)
C8 C12 C14 109.7(3)
C13 C12 C14 109.2(3)
C8 C12 H13 107.5
C13 C12 H13 107.5
C14 C12 H13 107.5
C12 C13 H14 109.5
C12 C13 H15 109.5
H14 C13 H15 109.5
C12 C13 H16 109.5
H14 C13 H16 109.5
H15 C13 H16 109.5
C12 C14 H17 109.5
C12 C14 H18 109.5
H17 C14 H18 109.5
C12 C14 H19 109.5
H17 C14 H19 109.5
H18 C14 H19 109.5
C20 C15 C16 121.4(3)
C20 C15 N2 119.8(3)
C16 C15 N2 118.7(3)
C17 C16 C15 117.7(3)
C17 C16 C21 120.5(3)
C15 C16 C21 121.8(3)
C18 C17 C16 121.3(3)
C18 C17 H20 119.3
C16 C17 H20 119.3
C19 C18 C17 120.3(3)
C19 C18 H21 119.9
C17 C18 H21 119.9
C18 C19 C20 120.7(3)
C18 C19 H22 119.7
C20 C19 H22 119.7
C15 C20 C19 118.6(3)
C15 C20 C24 122.3(3)
C19 C20 C24 119.0(3)
C16 C21 C23 113.8(3)
C16 C21 C22 111.6(3)
C23 C21 C22 108.9(3)
C16 C21 H23 107.4
C23 C21 H23 107.4
C22 C21 H23 107.4
C21 C22 H24 109.5
C21 C22 H25 109.5
H24 C22 H25 109.5
C21 C22 H26 109.5
H24 C22 H26 109.5
H25 C22 H26 109.5
C21 C23 H27 109.5
C21 C23 H28 109.5
H27 C23 H28 109.5
C21 C23 H29 109.5
H27 C23 H29 109.5
H28 C23 H29 109.5
C20 C24 C25 109.9(3)
C20 C24 C26 113.9(3)
C25 C24 C26 108.7(3)
C20 C24 H30 108.1
C25 C24 H30 108.1
C26 C24 H30 108.1
C24 C25 H31 109.5
C24 C25 H32 109.5
H31 C25 H32 109.5
C24 C25 H33 109.5
H31 C25 H33 109.5
H32 C25 H33 109.5
C24 C26 H34 109.5
C24 C26 H35 109.5
H34 C26 H35 109.5
C24 C26 H36 109.5
H34 C26 H36 109.5
H35 C26 H36 109.5
C28 C27 C31 108.4(3)
C28 C27 C32 124.8(4)
C31 C27 C32 126.5(5)
C28 C27 Hf1 73.6(2)
C31 C27 Hf1 72.2(2)
C32 C27 Hf1 125.6(3)
C27 C28 C29 108.3(4)
C27 C28 C33 125.5(4)
C29 C28 C33 125.9(4)
C27 C28 Hf1 74.0(2)
C29 C28 Hf1 71.89(19)
C33 C28 Hf1 125.0(3)
C30 C29 C28 107.9(4)
C30 C29 C34 125.8(3)
C28 C29 C34 126.3(4)
C30 C29 Hf1 72.9(2)
C28 C29 Hf1 74.9(2)
C34 C29 Hf1 119.3(2)
C29 C30 C31 107.2(3)
C29 C30 C35 126.2(3)
C31 C30 C35 126.1(4)
C29 C30 Hf1 73.7(2)
C31 C30 Hf1 73.9(2)
C35 C30 Hf1 124.5(2)
C27 C31 C30 108.3(4)
C27 C31 C36 126.5(4)
C30 C31 C36 125.2(4)
C27 C31 Hf1 75.0(2)
C30 C31 Hf1 72.5(2)
C36 C31 Hf1 119.9(3)
C27 C32 H37 109.5
C27 C32 H38 109.5
H37 C32 H38 109.5
C27 C32 H39 109.5
H37 C32 H39 109.5
H38 C32 H39 109.5
C28 C33 H40 109.5
C28 C33 H41 109.5
H40 C33 H41 109.5
C28 C33 H42 109.5
H40 C33 H42 109.5
H41 C33 H42 109.5
C29 C34 H43 109.5
C29 C34 H44 109.5
H43 C34 H44 109.5
C29 C34 H45 109.5
H43 C34 H45 109.5
H44 C34 H45 109.5
C30 C35 H46 109.5
C30 C35 H47 109.5
H46 C35 H47 109.5
C30 C35 H48 109.5
H46 C35 H48 109.5
H47 C35 H48 109.5
C31 C36 H49 109.5
C31 C36 H50 109.5
H49 C36 H50 109.5
C31 C36 H51 109.5
H49 C36 H51 109.5
H50 C36 H51 109.5
C38 C37 Hf1 138.4(3)
C38 C37 H52 102.5
Hf1 C37 H52 102.5
C38 C37 H53 102.5
Hf1 C37 H53 102.5
H52 C37 H53 104.9
C39 C38 C43 117.8(4)
C39 C38 C37 120.9(3)
C43 C38 C37 121.3(3)
C40 C39 C38 121.4(4)
C40 C39 H54 119.3
C38 C39 H54 119.3
C41 C40 C39 120.5(4)
C41 C40 H55 119.7
C39 C40 H55 119.7
C42 C41 C40 118.7(4)
C42 C41 H56 120.7
C40 C41 H56 120.7
C41 C42 C43 121.3(4)
C41 C42 H57 119.3
C43 C42 H57 119.3
C42 C43 C38 120.2(4)
C42 C43 H58 119.9
C38 C43 H58 119.9
C45 C44 Hf1 117.6(2)
C45 C44 H59 107.9
Hf1 C44 H59 107.9
C45 C44 H60 107.9
Hf1 C44 H60 107.9
H59 C44 H60 107.2
C46 C45 C50 116.2(4)
C46 C45 C44 121.8(4)
C50 C45 C44 121.9(4)
C47 C46 C45 122.0(4)
C47 C46 H61 119.0
C45 C46 H61 119.0
C48 C47 C46 120.5(5)
C48 C47 H62 119.7
C46 C47 H62 119.7
C47 C48 C49 119.1(5)
C47 C48 H63 120.4
C49 C48 H63 120.4
C50 C49 C48 120.4(5)
C50 C49 H64 119.8
C48 C49 H64 119.8
C49 C50 C45 121.8(4)
C49 C50 H65 119.1
C45 C50 H65 119.1

loop_
_geom_bond_atom_site_label_1
_geom_bond_atom_site_label_2
_geom_bond_distance
Hf1 C37 2.189(4)
Hf1 C44 2.249(4)
Hf1 C30 2.467(3)
Hf1 C29 2.478(3)
Hf1 C31 2.485(4)
Hf1 B1 2.497(4)
Hf1 C28 2.517(3)
Hf1 C27 2.522(4)
B1 N2 1.458(4)
B1 N1 1.478(4)
N1 C1 1.392(4)
N1 C3 1.443(4)
C1 C2 1.337(4)
C1 H1 0.9500
C2 N2 1.398(4)
C2 H2 0.9500
N2 C15 1.443(4)
C3 C4 1.401(5)
C3 C8 1.403(5)
C4 C5 1.405(5)
C4 C9 1.514(5)
C5 C6 1.377(6)
C5 H3 0.9500
C6 C7 1.375(6)
C6 H4 0.9500
C7 C8 1.397(5)
C7 H5 0.9500
C8 C12 1.518(5)
C9 C11 1.527(5)
C9 C10 1.530(6)
C9 H6 1.0000
C10 H7 0.9800
C10 H8 0.9800
C10 H9 0.9800
C11 H10 0.9800
C11 H11 0.9800
C11 H12 0.9800
C12 C13 1.522(6)
C12 C14 1.534(6)
C12 H13 1.0000
C13 H14 0.9800
C13 H15 0.9800
C13 H16 0.9800
C14 H17 0.9800
C14 H18 0.9800
C14 H19 0.9800
C15 C20 1.397(5)
C15 C16 1.415(5)
C16 C17 1.394(5)
C16 C21 1.530(5)
C17 C18 1.386(5)
C17 H20 0.9500
C18 C19 1.378(5)
C18 H21 0.9500
C19 C20 1.400(5)
C19 H22 0.9500
C20 C24 1.525(5)
C21 C23 1.530(5)
C21 C22 1.533(5)
C21 H23 1.0000
C22 H24 0.9800
C22 H25 0.9800
C22 H26 0.9800
C23 H27 0.9800
C23 H28 0.9800
C23 H29 0.9800
C24 C25 1.532(5)
C24 C26 1.533(5)
C24 H30 1.0000
C25 H31 0.9800
C25 H32 0.9800
C25 H33 0.9800
C26 H34 0.9800
C26 H35 0.9800
C26 H36 0.9800
C27 C28 1.405(6)
C27 C31 1.412(6)
C27 C32 1.514(6)
C28 C29 1.426(5)
C28 C33 1.513(6)
C29 C30 1.423(5)
C29 C34 1.493(5)
C30 C31 1.432(5)
C30 C35 1.501(5)
C31 C36 1.499(6)
C32 H37 0.9800
C32 H38 0.9800
C32 H39 0.9800
C33 H40 0.9800
C33 H41 0.9800
C33 H42 0.9800
C34 H43 0.9800
C34 H44 0.9800
C34 H45 0.9800
C35 H46 0.9800
C35 H47 0.9800
C35 H48 0.9800
C36 H49 0.9800
C36 H50 0.9800
C36 H51 0.9800
C37 C38 1.462(5)
C37 H52 0.9900
C37 H53 0.9900
C38 C39 1.391(5)
C38 C43 1.393(5)
C39 C40 1.380(6)
C39 H54 0.9500
C40 C41 1.378(7)
C40 H55 0.9500
C41 C42 1.377(7)
C41 H56 0.9500
C42 C43 1.390(6)
C42 H57 0.9500
C43 H58 0.9500
C44 C45 1.462(5)
C44 H59 0.9900
C44 H60 0.9900
C45 C46 1.394(5)
C45 C50 1.396(6)
C46 C47 1.379(6)
C46 H61 0.9500
C47 C48 1.366(8)
C47 H62 0.9500
C48 C49 1.383(8)
C48 H63 0.9500
C49 C50 1.376(7)
C49 H64 0.9500
C50 H65 0.9500

loop_
_geom_torsion_atom_site_label_1
_geom_torsion_atom_site_label_2
_geom_torsion_atom_site_label_3
_geom_torsion_atom_site_label_4
_geom_torsion
C37 Hf1 B1 N2 146.7(3)
C44 Hf1 B1 N2 38.3(3)
C30 Hf1 B1 N2 -88.9(3)
C29 Hf1 B1 N2 -59.2(3)
C31 Hf1 B1 N2 -116.7(3)
C28 Hf1 B1 N2 -60.2(4)
C27 Hf1 B1 N2 -110.1(3)
C37 Hf1 B1 N1 -32.9(3)
C44 Hf1 B1 N1 -141.3(3)
C30 Hf1 B1 N1 91.5(3)
C29 Hf1 B1 N1 121.2(3)
C31 Hf1 B1 N1 63.7(3)
C28 Hf1 B1 N1 120.2(3)
C27 Hf1 B1 N1 70.3(3)
N2 B1 N1 C1 0.7(3)
Hf1 B1 N1 C1 -179.6(2)
N2 B1 N1 C3 -166.4(3)
Hf1 B1 N1 C3 13.3(5)
C3 N1 C1 C2 168.1(3)
B1 N1 C1 C2 -0.4(4)
N1 C1 C2 N2 0.0(4)
C1 C2 N2 C15 -175.5(3)
C1 C2 N2 B1 0.5(4)
N1 B1 N2 C2 -0.7(3)
Hf1 B1 N2 C2 179.6(2)
N1 B1 N2 C15 174.5(3)
Hf1 B1 N2 C15 -5.2(5)
C1 N1 C3 C4 85.5(4)
B1 N1 C3 C4 -108.5(4)
C1 N1 C3 C8 -92.3(4)
B1 N1 C3 C8 73.8(4)
C8 C3 C4 C5 -7.9(5)
N1 C3 C4 C5 174.5(3)
C8 C3 C4 C9 165.5(3)
N1 C3 C4 C9 -12.2(5)
C3 C4 C5 C6 3.1(5)
C9 C4 C5 C6 -170.3(4)
C4 C5 C6 C7 2.7(6)
C5 C6 C7 C8 -4.2(6)
C6 C7 C8 C3 -0.3(6)
C6 C7 C8 C12 175.5(4)
C4 C3 C8 C7 6.5(5)
N1 C3 C8 C7 -175.8(3)
C4 C3 C8 C12 -169.2(3)
N1 C3 C8 C12 8.5(5)
C3 C4 C9 C11 140.4(4)
C5 C4 C9 C11 -46.4(5)
C3 C4 C9 C10 -96.6(4)
C5 C4 C9 C10 76.6(4)
C7 C8 C12 C13 33.8(5)
C3 C8 C12 C13 -150.6(4)
C7 C8 C12 C14 -89.8(4)
C3 C8 C12 C14 85.8(4)
C2 N2 C15 C20 -75.8(4)
B1 N2 C15 C20 109.3(4)
C2 N2 C15 C16 100.0(3)
B1 N2 C15 C16 -74.9(4)
C20 C15 C16 C17 -3.1(5)
N2 C15 C16 C17 -178.8(3)
C20 C15 C16 C21 174.6(3)
N2 C15 C16 C21 -1.2(5)
C15 C16 C17 C18 1.4(5)
C21 C16 C17 C18 -176.3(3)
C16 C17 C18 C19 0.1(6)
C17 C18 C19 C20 0.0(5)
C16 C15 C20 C19 3.2(5)
N2 C15 C20 C19 178.9(3)
C16 C15 C20 C24 -172.4(3)
N2 C15 C20 C24 3.3(5)
C18 C19 C20 C15 -1.7(5)
C18 C19 C20 C24 174.1(3)
C17 C16 C21 C23 -23.1(5)
C15 C16 C21 C23 159.3(3)
C17 C16 C21 C22 100.6(4)
C15 C16 C21 C22 -77.0(4)
C15 C20 C24 C25 101.2(3)
C19 C20 C24 C25 -74.4(4)
C15 C20 C24 C26 -136.5(3)
C19 C20 C24 C26 47.8(4)
C37 Hf1 C27 C28 -148.7(2)
C44 Hf1 C27 C28 -43.1(3)
C30 Hf1 C27 C28 78.3(2)
C29 Hf1 C27 C28 37.1(2)
C31 Hf1 C27 C28 116.1(3)
B1 Hf1 C27 C28 104.5(3)
C37 Hf1 C27 C31 95.2(2)
C44 Hf1 C27 C31 -159.2(2)
C30 Hf1 C27 C31 -37.7(2)
C29 Hf1 C27 C31 -78.9(2)
B1 Hf1 C27 C31 -11.5(3)
C28 Hf1 C27 C31 -116.1(3)
C37 Hf1 C27 C32 -27.4(5)
C44 Hf1 C27 C32 78.3(5)
C30 Hf1 C27 C32 -160.3(5)
C29 Hf1 C27 C32 158.5(5)
C31 Hf1 C27 C32 -122.6(6)
B1 Hf1 C27 C32 -134.1(4)
C28 Hf1 C27 C32 121.4(5)
C31 C27 C28 C29 0.1(4)
C32 C27 C28 C29 173.5(4)
Hf1 C27 C28 C29 -64.2(2)
C31 C27 C28 C33 -173.8(3)
C32 C27 C28 C33 -0.4(6)
Hf1 C27 C28 C33 121.9(4)
C31 C27 C28 Hf1 64.3(3)
C32 C27 C28 Hf1 -122.3(4)
C37 Hf1 C28 C27 35.8(3)
C44 Hf1 C28 C27 139.6(2)
C30 Hf1 C28 C27 -78.2(3)
C29 Hf1 C28 C27 -115.9(4)
C31 Hf1 C28 C27 -36.7(2)
B1 Hf1 C28 C27 -114.1(3)
C37 Hf1 C28 C29 151.7(2)
C44 Hf1 C28 C29 -104.5(3)
C30 Hf1 C28 C29 37.7(2)
C31 Hf1 C28 C29 79.2(3)
B1 Hf1 C28 C29 1.8(3)
C27 Hf1 C28 C29 115.9(4)
C37 Hf1 C28 C33 -86.6(4)
C44 Hf1 C28 C33 17.2(4)
C30 Hf1 C28 C33 159.3(4)
C29 Hf1 C28 C33 121.7(5)
C31 Hf1 C28 C33 -159.2(4)
B1 Hf1 C28 C33 123.5(4)
C27 Hf1 C28 C33 -122.4(5)
C27 C28 C29 C30 -0.4(4)
C33 C28 C29 C30 173.5(4)
Hf1 C28 C29 C30 -65.9(2)
C27 C28 C29 C34 -178.9(3)
C33 C28 C29 C34 -5.1(6)
Hf1 C28 C29 C34 115.5(4)
C27 C28 C29 Hf1 65.6(3)
C33 C28 C29 Hf1 -120.6(4)
C37 Hf1 C29 C30 68.3(3)
C44 Hf1 C29 C30 -170.4(2)
C31 Hf1 C29 C30 38.1(2)
B1 Hf1 C29 C30 -64.1(2)
C28 Hf1 C29 C30 114.6(3)
C27 Hf1 C29 C30 78.4(2)
C37 Hf1 C29 C28 -46.3(4)
C44 Hf1 C29 C28 75.0(3)
C30 Hf1 C29 C28 -114.6(3)
C31 Hf1 C29 C28 -76.5(3)
B1 Hf1 C29 C28 -178.7(2)
C27 Hf1 C29 C28 -36.2(2)
C37 Hf1 C29 C34 -169.8(3)
C44 Hf1 C29 C34 -48.5(3)
C30 Hf1 C29 C34 121.9(4)
C31 Hf1 C29 C34 160.0(4)
B1 Hf1 C29 C34 57.8(3)
C28 Hf1 C29 C34 -123.5(4)
C27 Hf1 C29 C34 -159.7(4)
C28 C29 C30 C31 0.5(4)
C34 C29 C30 C31 179.0(3)
Hf1 C29 C30 C31 -66.9(2)
C28 C29 C30 C35 -171.6(3)
C34 C29 C30 C35 7.0(6)
Hf1 C29 C30 C35 121.1(3)
C28 C29 C30 Hf1 67.3(2)
C34 C29 C30 Hf1 -114.1(3)
C37 Hf1 C30 C29 -139.2(2)
C44 Hf1 C30 C29 11.9(3)
C31 Hf1 C30 C29 -113.9(3)
B1 Hf1 C30 C29 119.2(2)
C28 Hf1 C30 C29 -37.4(2)
C27 Hf1 C30 C29 -77.1(2)
C37 Hf1 C30 C31 -25.4(3)
C44 Hf1 C30 C31 125.8(2)
C29 Hf1 C30 C31 113.9(3)
B1 Hf1 C30 C31 -126.9(2)
C28 Hf1 C30 C31 76.5(3)
C27 Hf1 C30 C31 36.7(2)
C37 Hf1 C30 C35 97.7(3)
C44 Hf1 C30 C35 -111.2(3)
C29 Hf1 C30 C35 -123.1(4)
C31 Hf1 C30 C35 123.0(4)
B1 Hf1 C30 C35 -3.8(3)
C28 Hf1 C30 C35 -160.4(4)
C27 Hf1 C30 C35 159.8(4)
C28 C27 C31 C30 0.2(4)
C32 C27 C31 C30 -173.1(4)
Hf1 C27 C31 C30 65.4(2)
C28 C27 C31 C36 178.3(4)
C32 C27 C31 C36 5.1(6)
Hf1 C27 C31 C36 -116.4(4)
C28 C27 C31 Hf1 -65.3(3)
C32 C27 C31 Hf1 121.5(4)
C29 C30 C31 C27 -0.4(4)
C35 C30 C31 C27 171.7(3)
Hf1 C30 C31 C27 -67.1(3)
C29 C30 C31 C36 -178.6(3)
C35 C30 C31 C36 -6.5(6)
Hf1 C30 C31 C36 114.7(4)
C29 C30 C31 Hf1 66.7(2)
C35 C30 C31 Hf1 -121.2(3)
C37 Hf1 C31 C27 -85.7(3)
C44 Hf1 C31 C27 30.7(3)
C30 Hf1 C31 C27 115.1(3)
C29 Hf1 C31 C27 77.2(3)
B1 Hf1 C31 C27 172.3(2)
C28 Hf1 C31 C27 36.3(2)
C37 Hf1 C31 C30 159.2(2)
C44 Hf1 C31 C30 -84.4(3)
C29 Hf1 C31 C30 -37.9(2)
B1 Hf1 C31 C30 57.2(2)
C28 Hf1 C31 C30 -78.8(2)
C27 Hf1 C31 C30 -115.1(3)
C37 Hf1 C31 C36 38.1(4)
C44 Hf1 C31 C36 154.6(3)
C30 Hf1 C31 C36 -121.1(4)
C29 Hf1 C31 C36 -159.0(4)
B1 Hf1 C31 C36 -63.9(4)
C28 Hf1 C31 C36 160.1(4)
C27 Hf1 C31 C36 123.8(4)
C44 Hf1 C37 C38 -91.9(4)
C30 Hf1 C37 C38 64.4(5)
C29 Hf1 C37 C38 26.2(6)
C31 Hf1 C37 C38 50.6(4)
B1 Hf1 C37 C38 159.5(4)
C28 Hf1 C37 C38 -0.3(5)
C27 Hf1 C37 C38 18.0(4)
Hf1 C37 C38 C39 -106.2(5)
Hf1 C37 C38 C43 71.5(5)
C43 C38 C39 C40 -2.5(6)
C37 C38 C39 C40 175.2(4)
C38 C39 C40 C41 1.0(7)
C39 C40 C41 C42 0.9(7)
C40 C41 C42 C43 -1.3(7)
C41 C42 C43 C38 -0.2(7)
C39 C38 C43 C42 2.1(6)
C37 C38 C43 C42 -175.6(4)
C37 Hf1 C44 C45 12.9(3)
C30 Hf1 C44 C45 -142.6(3)
C29 Hf1 C44 C45 -136.1(3)
C31 Hf1 C44 C45 -99.5(3)
B1 Hf1 C44 C45 118.3(3)
C28 Hf1 C44 C45 -104.1(3)
C27 Hf1 C44 C45 -82.5(3)
Hf1 C44 C45 C46 -74.3(4)
Hf1 C44 C45 C50 105.0(4)
C50 C45 C46 C47 0.3(6)
C44 C45 C46 C47 179.6(4)
C45 C46 C47 C48 -0.1(7)
C46 C47 C48 C49 -0.2(8)
C47 C48 C49 C50 0.2(8)
C48 C49 C50 C45 0.1(8)
C46 C45 C50 C49 -0.4(6)
C44 C45 C50 C49 -179.6(4)
